data_7034599
loop_
_publ_author_name
'Pitarch-Jarque, Javier'
'Belda, Raquel'
'Garc\'ia-Espa\~na, Laura'
'Llinares, Jos\'e M'
'Pan, FangFang'
'Rissanen, Kari'
'Navarro, Pilar'
'Garc\'ia-Espa\~na, Enrique'

_publ_section_title
;
 From isolated 1H-pyrazole cryptand anion receptors to hybrid
 inorganic-organic 1D helical polymeric anion receptors.
;
_journal_issue 17
_journal_name_full 'Dalton transactions (Cambridge, England : 2003)'
_journal_page_first 7761
_journal_page_last 7764
_journal_paper_doi 10.1039/c5dt00763a
_journal_volume 44
_journal_year 2015
_chemical_formula_moiety '2(C108 H216 Cl18 Cu6 N56), 36(Cl), 24(H2 O), 49(O), H4 O4'
_chemical_formula_sum 'C216 H484 Cl72 Cu12 N112 O77'
_chemical_formula_weight 9198.00
_space_group_crystal_system monoclinic
_space_group_IT_number 14
_space_group_name_Hall '-P 2ybc'
_space_group_name_H-M_alt 'P 1 21/c 1'
_symmetry_space_group_name_Hall '-P 2ybc'
_symmetry_space_group_name_H-M 'P 1 21/c 1'
_atom_sites_solution_hydrogens mixed
_audit_creation_date 2014-01-24
_audit_creation_method
;
Olex2 1.2
(compiled 2013.09.17 svn.r2790 for OlexSys, GUI svn.r4601)
;
_audit_update_record
;
2014-11-09 deposited with the CCDC.
2015-03-25 downloaded from the CCDC.
;
_cell_angle_alpha 90
_cell_angle_beta 132.674(6)
_cell_angle_gamma 90
_cell_formula_units_Z 1
_cell_length_a 20.6746(7)
_cell_length_b 18.6770(3)
_cell_length_c 40.0092(14)
_cell_measurement_reflns_used 23917
_cell_measurement_temperature 123.00(10)
_cell_measurement_theta_max 76.0810
_cell_measurement_theta_min 4.0650
_cell_volume 11358.5(12)
_computing_cell_refinement
;
CrysAlisPro, Agilent Technologies,
Version 1.171.36.28 (release 01-02-2013 CrysAlis171 .NET)
(compiled Feb  1 2013,16:14:44)
;
_computing_data_collection
;
CrysAlisPro, Agilent Technologies,
Version 1.171.36.28 (release 01-02-2013 CrysAlis171 .NET)
(compiled Feb  1 2013,16:14:44)
;
_computing_data_reduction
;
CrysAlisPro, Agilent Technologies,
Version 1.171.36.28 (release 01-02-2013 CrysAlis171 .NET)
(compiled Feb  1 2013,16:14:44)
;
_computing_molecular_graphics
;
O. V. Dolomanov, L. J. Bourhis, R. J. Gildea, J. A. K. Howard and H. Puschmann,
OLEX2: a complete structure solution, refinement and analysis program.
J. Appl. Cryst. (2009). 42, 339-341.
;
_computing_publication_material
;
O. V. Dolomanov, L. J. Bourhis, R. J. Gildea, J. A. K. Howard and H. Puschmann,
OLEX2: a complete structure solution, refinement and analysis program.
J. Appl. Cryst. (2009). 42, 339-341.
;
_computing_structure_refinement
;
SHELX, G.M. Sheldrick, Acta Cryst.
(2008). A64, 112-122
;
_computing_structure_solution 'SIR 97'
_diffrn_ambient_temperature 123.00(10)
_diffrn_detector_area_resol_mean 5.1977
_diffrn_measured_fraction_theta_full 0.998
_diffrn_measured_fraction_theta_max 0.998
_diffrn_measurement_device_type 'SuperNova, Dual, Cu at zero, Atlas'
_diffrn_measurement_method '\w scans'
_diffrn_radiation_monochromator mirror
_diffrn_radiation_source 'SuperNova (Cu) X-ray Source'
_diffrn_radiation_type 'Cu K\a'
_diffrn_radiation_wavelength 1.5418
_diffrn_reflns_av_R_equivalents 0.0239
_diffrn_reflns_av_unetI/netI 0.0310
_diffrn_reflns_Laue_measured_fraction_full 0.998
_diffrn_reflns_Laue_measured_fraction_max 0.998
_diffrn_reflns_limit_h_max 21
_diffrn_reflns_limit_h_min -26
_diffrn_reflns_limit_k_max 19
_diffrn_reflns_limit_k_min -23
_diffrn_reflns_limit_l_max 50
_diffrn_reflns_limit_l_min -47
_diffrn_reflns_number 49666
_diffrn_reflns_point_group_measured_fraction_full 0.998
_diffrn_reflns_point_group_measured_fraction_max 0.998
_diffrn_reflns_theta_full 67.000
_diffrn_reflns_theta_max 67.00
_diffrn_reflns_theta_min 3.00
_exptl_absorpt_coefficient_mu 5.084
_exptl_absorpt_correction_T_max 1.00000
_exptl_absorpt_correction_T_min 0.47031
_exptl_absorpt_correction_type multi-scan
_exptl_absorpt_process_details
;
CrysAlisPro, Agilent Technologies,
Version 1.171.36.28 (release 01-02-2013 CrysAlis171 .NET)
(compiled Feb  1 2013,16:14:44)
Empirical absorption correction using spherical harmonics,
 implemented in SCALE3 ABSPACK scaling algorithm.
;
_exptl_crystal_colour green
_exptl_crystal_density_diffrn 1.345
_exptl_crystal_description block
_exptl_crystal_F_000 4751.9
_exptl_crystal_size_max 0.3525
_exptl_crystal_size_mid 0.1741
_exptl_crystal_size_min 0.0620
_refine_diff_density_max 1.983
_refine_diff_density_min -1.315
_refine_diff_density_rms 0.169
_refine_ls_extinction_method none
_refine_ls_goodness_of_fit_ref 1.542
_refine_ls_hydrogen_treatment mixed
_refine_ls_matrix_type full
_refine_ls_number_parameters 1254
_refine_ls_number_reflns 20216
_refine_ls_number_restraints 281
_refine_ls_restrained_S_all 1.539
_refine_ls_R_factor_all 0.1049
_refine_ls_R_factor_gt 0.0975
_refine_ls_shift/su_max 0.001
_refine_ls_shift/su_mean 0.000
_refine_ls_structure_factor_coef Fsqd
_refine_ls_weighting_details 'w=1/[\s^2^(Fo^2^)+(0.2000P)^2^] where P=(Fo^2^+2Fc^2^)/3'
_refine_ls_weighting_scheme calc
_refine_ls_wR_factor_gt 0.3214
_refine_ls_wR_factor_ref 0.3382
_reflns_Friedel_coverage 0.000
_reflns_number_gt 17539
_reflns_number_total 20216
_reflns_threshold_expression 'I > 2\s(I)'
_cod_data_source_file c5dt00763a2.cif
_cod_data_source_block COMPOUND4
_cod_depositor_comments 'Adding full bibliography for 7034599--7034600.cif.'
_cod_original_cell_volume 11358.6(12)
_cod_database_code 7034599
_shelxl_version_number 2013-4
_shelx_space_group_comment
;
The symmetry employed for this shelxl refinement is uniquely defined
by the following loop, which should always be used as a source of
symmetry information in preference to the above space-group names.
They are only intended as comments.
;
_olex2_refinement_description
;
1. Fixed Uiso
 At 1.2 times of:
  All C(H) groups, {H19E,H19F} of O19, All C(H,H) groups, All N(H) groups,
  All N(H,H) groups
 At 1.5 times of:
  {H3C,H3D} of O3, {H5C,H5D} of O5, {H1C,H1D} of O1, {H2E,H2F} of O2, {H27C,
  H27D} of O27, {H4A,H4B} of O4
2. Restrained distances
 C1-C2
 1.55 with sigma of 0.02
 O2-H2F
 0.82 with sigma of 0.02
 H2E-O2
 0.82 with sigma of 0.02
 H5D-O5
 0.82 with sigma of 0.02
 O5-H5C
 0.82 with sigma of 0.02
 H5D-H24A
 2.18 with sigma of 0.001
 H2F-H11A
 2.18 with sigma of 0.02
 O19-H19F
 0.82 with sigma of 0.02
 O19-H19E
 0.82 with sigma of 0.02
3. Rigid bond restraints
 All non-hydrogen atoms
 with sigma for 1-2 distances of 0.01 and sigma for 1-3 distances of 0.01
4. Uiso/Uaniso restraints and constraints
C2 \\sim C1: within 1.7A with sigma of 0.02 and sigma for terminal atoms of 0.04
C4 \\sim C3: within 1.7A with sigma of 0.02 and sigma for terminal atoms of 0.04
Uanis(O20) \\sim Ueq: with sigma of 0.01 and sigma for terminal atoms of 0.01
5. Others
 Fixed Sof: Cl13(0.5) Cl15(0.5) O31(0.5) Cl18(0.5) Cl14(0.5) Cl22(0.33333)
 O19(0.5) H19E(0.5) H19F(0.5) Cl19(0.33333) Cl23(0.33333) Cl24(0.33333)
 O10(0.5) O11(0.5) Cl21(0.33335) Cl20(0.33333) O9(0.5) O12(0.5) O13(0.5)
 O8(0.5) O14(0.5) O20(0.75) O15(0.5) O23(0.5) O16(0.5) O22(0.5) O24(0.5)
 O18(0.5) O1A(0.5) O26(0.5) O21(0.5) O1D(0.5)
6.a Free rotating group:
 O3(H3C,H3D,O5,H5C,H5D,O1,H1C,H1D), O27(H27C,H27D), O4(H4A,H4B)
6.b Rotating group with stretchable bonds:
 O19(H19E,H19F)
6.c Secondary CH2 refined with riding coordinates:
 N16(H16A,H16B), C37(H37A,H37B), N10(H10A,H10B), N5(H5A,H5B), C25(H25A,H25B),
 N19(H19A,H19B), N24(H24A,H24B), C54(H54A,H54B), N11(H11A,H11B), C38(H38A,H38B),
  C53(H53A,H53B), C26(H26A,H26B), C18(H18A,H18B), N14(H14A,H14B), N28(H28A,
 H28B), N7(H7A,H7B), C21(H21A,H21B), C28(H28C,H28D), C36(H36A,H36B), C10(H10C,
 H10D), C29(H29A,H29B), C52(H52A,H52B), C9(H9A,H9B), N21(H21C,H21D), C19(H19C,
 H19D), C8(H8A,H8B), C16(H16C,H16D), N25(H25C,H25D), C11(H11C,H11D), C2(H2A,
 H2B), C34(H34A,H34B), C12(H12A,H12B), C20(H20A,H20B), C43(H43A,H43B), N2(H2C,
 H2D), C17(H17A,H17B), C27(H27A,H27B), C30(H30A,H30B), C44(H44A,H44B), C45(H45A,
 H45B), C47(H47A,H47B), C39(H39A,H39B), C7(H7C,H7D), C48(H48A,H48B), C46(H46A,
 H46B), C35(H35A,H35B), C3(H3A,H3B), C1(H1A,H1B)
6.d Aromatic/amide H refined with riding coordinates:
 N27(H27), C5(H5), N13(H13), C32(H32), N9(H9), C50(H50), N17(H17), N4(H4),
 C14(H14), N23(H23), C23(H23A), C41(H41)
;
_smtbx_masks_special_details
;
Diffuse, disordered solvent molecules could not be adequately modeled.The
bypass procedure Solvent Mask from Olex2 software was used to remove the
electronic contribution from
these solvents. The total potential solvent accessible void volume
 was 687 Ang^3^ and the electron count / cell = 62.4. As the exact 
solvent content is not known, the reported formula reflects only the 
atoms used in the refinement. 
;

loop_
_space_group_symop_operation_xyz
'x, y, z'
'-x, y+1/2, -z+1/2'
'-x, -y, -z'
'x, -y-1/2, z-1/2'

loop_
_atom_site_label
_atom_site_type_symbol
_atom_site_fract_x
_atom_site_fract_y
_atom_site_fract_z
_atom_site_U_iso_or_equiv
_atom_site_adp_type
_atom_site_occupancy
_atom_site_site_symmetry_order
_atom_site_calc_flag
_atom_site_refinement_flags_posn
_atom_site_refinement_flags_adp
_atom_site_refinement_flags_occupancy
_atom_site_disorder_assembly
_atom_site_disorder_group
Cu2 Cu 0.06288(4) 0.26009(4) 0.54790(2) 0.0337(2) Uani 1 1 d . U . . .
Cu1 Cu 0.27223(5) -0.03396(4) 0.84925(2) 0.0383(2) Uani 1 1 d . U . . .
Cu3 Cu 0.42225(5) 0.25280(4) 0.72017(2) 0.0393(2) Uani 1 1 d . U . . .
Cl6 Cl 0.09734(9) 0.14269(7) 0.57279(5) 0.0509(3) Uani 1 1 d . U . . .
Cl10 Cl 0.07846(8) 0.07465(6) 0.65686(4) 0.0429(3) Uani 1 1 d . . . . .
Cl5 Cl 0.09425(8) 0.38137(6) 0.56515(4) 0.0448(3) Uani 1 1 d . U . . .
Cl11 Cl 0.43773(8) 0.32294(7) 0.59933(5) 0.0508(3) Uani 1 1 d . . . . .
Cl17 Cl 0.18055(11) -0.15592(12) 0.70461(6) 0.0755(5) Uani 1 1 d . . . . .
Cl12 Cl 0.28124(8) 0.04373(7) 0.60304(4) 0.0451(3) Uani 1 1 d . . . . .
Cl7 Cl 0.28226(10) 0.29801(10) 0.66764(7) 0.0758(6) Uani 1 1 d . U . . .
Cl2 Cl 0.21590(8) -0.07176(8) 0.88040(4) 0.0514(3) Uani 1 1 d . U . . .
Cl4 Cl -0.07338(8) 0.25621(7) 0.46395(4) 0.0459(3) Uani 1 1 d . U . . .
Cl16 Cl 0.51330(13) 0.15964(13) 0.89694(8) 0.0997(8) Uani 1 1 d . . . . .
Cl9 Cl 0.54969(9) 0.23361(10) 0.79593(5) 0.0624(4) Uani 1 1 d . U . . .
Cl3 Cl 0.31254(13) 0.06196(12) 0.82965(5) 0.0868(7) Uani 1 1 d . U . . .
Cl1 Cl 0.30511(11) -0.13592(11) 0.82389(5) 0.0719(5) Uani 1 1 d . U . . .
Cl8 Cl 0.44155(10) 0.18169(9) 0.67496(5) 0.0609(4) Uani 1 1 d . U . . .
Cl13 Cl -0.1525(3) 0.0423(3) 0.59120(16) 0.0831(11) Uani 0.5 1 d . . P A 1
Cl15 Cl -0.3224(3) 0.2067(2) 0.52362(16) 0.0801(10) Uani 0.5 1 d . . P . .
O3 O 0.28797(18) 0.38410(18) 0.59398(9) 0.0442(8) Uani 1 1 d G . . . .
H3C H 0.2666 0.3587 0.6022 0.066 Uiso 1 1 d G U . . .
H3D H 0.3229 0.3589 0.5946 0.066 Uiso 1 1 d G U . . .
O5 O 0.2883(3) 0.41492(18) 0.50668(12) 0.0826(17) Uani 1 1 d DG . . . .
H5C H 0.3296 0.3943 0.5295 0.124 Uiso 1 1 d DG U . . .
H5D H 0.2845 0.4144 0.4843 0.124 Uiso 1 1 d DG U . . .
O1 O 0.0072(3) 0.1808(2) 0.68818(15) 0.0610(11) Uani 1 1 d G . . . .
H1C H 0.0315 0.1490 0.6845 0.091 Uiso 1 1 d G U . . .
H1D H -0.0472 0.1714 0.6712 0.091 Uiso 1 1 d G U . . .
N15 N 0.2221(3) 0.5709(2) 0.53242(14) 0.0394(9) Uani 1 1 d . U . . .
O31 O 0.1542(7) 0.3973(4) 0.6775(3) 0.059(2) Uani 0.5 1 d . . P . .
O2 O 0.1693(3) 0.2281(2) 0.69179(13) 0.0446(8) Uani 1 1 d D . . . .
H2E H 0.189(5) 0.234(4) 0.680(3) 0.067 Uiso 1 1 d D U . . .
H2F H 0.165(4) 0.1846(12) 0.6872(8) 0.067 Uiso 1 1 d D U . . .
N27 N 0.1955(2) 0.1996(2) 0.54732(12) 0.0329(7) Uani 1 1 d . U . . .
H27 H 0.2081 0.1677 0.5664 0.039 Uiso 1 1 calc R U . . .
N6 N -0.0026(3) -0.0591(2) 0.56998(13) 0.0398(9) Uani 1 1 d . U . . .
O27 O 0.2622(3) 0.4744(3) 0.64998(17) 0.0619(11) Uani 1 1 d G . . . .
H27C H 0.2273 0.4390 0.6367 0.093 Uiso 1 1 d G U . . .
H27D H 0.2383 0.5084 0.6523 0.093 Uiso 1 1 d G U . . .
N16 N 0.3647(3) 0.5273(2) 0.63230(15) 0.0431(9) Uani 1 1 d . U . . .
H16A H 0.3241 0.4899 0.6248 0.052 Uiso 1 1 calc R U . . .
H16B H 0.3846 0.5167 0.6168 0.052 Uiso 1 1 calc R U . . .
O4 O 0.4664(3) 0.4880(2) 0.61239(15) 0.0568(10) Uani 1 1 d G . . . .
H4A H 0.4721 0.4437 0.6102 0.085 Uiso 1 1 d G U . . .
H4B H 0.5054 0.5115 0.6156 0.085 Uiso 1 1 d G U . . .
C37 C 0.5951(5) 0.1522(3) 0.6063(3) 0.0659(16) Uani 1 1 d . U . . .
H37A H 0.5405 0.1365 0.5770 0.079 Uiso 1 1 calc R U . . .
H37B H 0.6374 0.1136 0.6187 0.079 Uiso 1 1 calc R U . . .
N20 N 0.5796(3) 0.1646(3) 0.63679(18) 0.0513(11) Uani 1 1 d . U . . .
C5 C 0.0055(4) -0.0061(3) 0.7304(2) 0.0523(12) Uani 1 1 d . U . . .
H5 H -0.0509 0.0124 0.7131 0.063 Uiso 1 1 calc R U . . .
C51 C 0.2307(3) 0.2020(2) 0.52885(15) 0.0341(9) Uani 1 1 d . U . . .
N13 N 0.3433(3) 0.1097(2) 0.69851(13) 0.0355(8) Uani 1 1 d . U . . .
H13 H 0.3466 0.1044 0.6783 0.043 Uiso 1 1 calc R U . . .
N10 N 0.0509(3) 0.3234(2) 0.68900(16) 0.0486(10) Uani 1 1 d . U . . .
H10A H 0.1034 0.3268 0.6937 0.058 Uiso 1 1 calc R U . . .
H10B H 0.0429 0.2735 0.6922 0.058 Uiso 1 1 calc R U . . .
C32 C 0.5497(4) 0.4197(3) 0.71215(16) 0.0467(12) Uani 1 1 d . U . . .
H32 H 0.5926 0.4396 0.7134 0.056 Uiso 1 1 calc R U . . .
N9 N 0.0118(3) 0.3130(2) 0.59736(14) 0.0424(9) Uani 1 1 d . U . . .
H9 H 0.0503 0.3464 0.6089 0.051 Uiso 1 1 calc R U . . .
N26 N 0.1381(3) 0.2534(2) 0.53220(13) 0.0348(8) Uani 1 1 d . U . . .
N5 N 0.0032(3) -0.0823(2) 0.64617(14) 0.0419(9) Uani 1 1 d . U . . .
H5A H 0.0642 -0.0956 0.6640 0.050 Uiso 1 1 calc R U . . .
H5B H -0.0026 -0.0316 0.6392 0.050 Uiso 1 1 calc R U . . .
C25 C 0.2740(3) -0.0094(2) 0.68388(16) 0.0394(10) Uani 1 1 d . U . . .
H25A H 0.2677 -0.0416 0.7006 0.047 Uiso 1 1 calc R U . . .
H25B H 0.3153 -0.0307 0.6828 0.047 Uiso 1 1 calc R U . . .
N8 N -0.0071(3) 0.2649(2) 0.56659(14) 0.0387(8) Uani 1 1 d . U . . .
C50 C 0.1935(3) 0.2603(3) 0.49991(15) 0.0364(9) Uani 1 1 d . U . . .
H50 H 0.2039 0.2757 0.4818 0.044 Uiso 1 1 calc R U . . .
N19 N 0.6110(3) 0.2675(3) 0.70439(16) 0.0484(10) Uani 1 1 d . U . . .
H19A H 0.6397 0.3042 0.7012 0.058 Uiso 1 1 calc R U . . .
H19B H 0.5511 0.2625 0.6754 0.058 Uiso 1 1 calc R U . . .
N24 N 0.3509(3) 0.56092(19) 0.52273(12) 0.0393(9) Uani 1 1 d . U . . .
H24A H 0.3304 0.5141 0.5226 0.047 Uiso 1 1 calc DR U . . .
H24B H 0.3932 0.5776 0.5539 0.047 Uiso 1 1 calc R U . . .
C54 C 0.5341(4) 0.1010(3) 0.6342(2) 0.0529(13) Uani 1 1 d . U . . .
H54A H 0.5360 0.1029 0.6591 0.063 Uiso 1 1 calc R U . . .
H54B H 0.5659 0.0586 0.6384 0.063 Uiso 1 1 calc R U . . .
N17 N 0.4340(3) 0.4043(2) 0.70326(14) 0.0436(9) Uani 1 1 d . U . . .
H17 H 0.3865 0.4132 0.6975 0.052 Uiso 1 1 calc R U . . .
N3 N 0.1483(3) -0.0258(2) 0.78837(15) 0.0427(9) Uani 1 1 d . U . . .
N11 N 0.3096(3) 0.2142(2) 0.78799(15) 0.0429(9) Uani 1 1 d . U . . .
H11A H 0.2513 0.2183 0.7579 0.051 Uiso 1 1 calc DR U . . .
H11B H 0.3121 0.1699 0.8015 0.051 Uiso 1 1 calc R U . . .
N4 N 0.1193(3) -0.0652(3) 0.75234(14) 0.0445(10) Uani 1 1 d . U . . .
H4 H 0.1518 -0.0936 0.7522 0.053 Uiso 1 1 calc R U . . .
C14 C -0.0914(4) 0.2460(3) 0.5822(2) 0.0507(13) Uani 1 1 d . U . . .
H14 H -0.1336 0.2267 0.5817 0.061 Uiso 1 1 calc R U . . .
C38 C 0.6289(5) 0.2170(4) 0.5991(3) 0.0656(17) Uani 1 1 d . U . . .
H38A H 0.6876 0.2287 0.6275 0.079 Uiso 1 1 calc R U . . .
H38B H 0.6330 0.2052 0.5770 0.079 Uiso 1 1 calc R U . . .
C53 C 0.4400(4) 0.0936(3) 0.5906(2) 0.0487(12) Uani 1 1 d . U . . .
H53A H 0.4378 0.0901 0.5656 0.058 Uiso 1 1 calc R U . . .
H53B H 0.4162 0.0496 0.5914 0.058 Uiso 1 1 calc R U . . .
N22 N 0.6038(3) 0.4614(2) 0.58886(14) 0.0377(8) Uani 1 1 d . U . . .
C26 C 0.1560(4) -0.0702(3) 0.61081(18) 0.0437(11) Uani 1 1 d . U . . .
H26A H 0.1594 -0.1077 0.6287 0.052 Uiso 1 1 calc R U . . .
H26B H 0.1945 -0.0833 0.6059 0.052 Uiso 1 1 calc R U . . .
N23 N 0.5501(3) 0.5183(2) 0.57149(13) 0.0374(8) Uani 1 1 d . U . . .
H23 H 0.5649 0.5599 0.5840 0.045 Uiso 1 1 calc R U . . .
C18 C 0.1502(5) 0.3548(3) 0.7704(2) 0.0646(16) Uani 1 1 d . U . . .
H18A H 0.1523 0.3809 0.7921 0.078 Uiso 1 1 calc R U . . .
H18B H 0.1949 0.3750 0.7715 0.078 Uiso 1 1 calc R U . . .
N14 N 0.1868(3) -0.0008(2) 0.63658(13) 0.0351(8) Uani 1 1 d . U . . .
H14A H 0.1916 0.0350 0.6208 0.042 Uiso 1 1 calc R U . . .
H14B H 0.1439 0.0158 0.6377 0.042 Uiso 1 1 calc R U . . .
N18 N 0.4740(3) 0.3406(2) 0.71705(13) 0.0418(9) Uani 1 1 d . U . . .
N28 N 0.3838(3) 0.1550(2) 0.58182(15) 0.0423(9) Uani 1 1 d . U . . .
H28A H 0.3832 0.1575 0.6058 0.051 Uiso 1 1 calc R U . . .
H28B H 0.4081 0.1994 0.5819 0.051 Uiso 1 1 calc R U . . .
N7 N -0.0817(3) 0.0917(2) 0.54484(14) 0.0424(9) Uani 1 1 d . U . . .
H7A H -0.1146 0.0777 0.5530 0.051 Uiso 1 1 calc R U . . .
H7B H -0.0198 0.0931 0.5723 0.051 Uiso 1 1 calc R U . . .
C15 C -0.0371(4) 0.3020(3) 0.60764(18) 0.0477(12) Uani 1 1 d . U . . .
C31 C 0.4769(4) 0.4530(3) 0.69935(17) 0.0449(11) Uani 1 1 d . U . . .
C21 C 0.3770(4) 0.2122(3) 0.78417(18) 0.0452(11) Uani 1 1 d . U . . .
H21A H 0.3791 0.2585 0.7739 0.054 Uiso 1 1 calc R U . . .
H21B H 0.4345 0.2028 0.8138 0.054 Uiso 1 1 calc R U . . .
C24 C 0.3096(3) 0.0605(2) 0.70827(15) 0.0341(9) Uani 1 1 d . U . . .
N12 N 0.3706(3) 0.1674(2) 0.72486(13) 0.0375(8) Uani 1 1 d . U . . .
C28 C 0.2257(4) 0.5903(4) 0.5689(2) 0.0572(14) Uani 1 1 d . U . . .
H28C H 0.1943 0.5541 0.5706 0.069 Uiso 1 1 calc R U . . .
H28D H 0.1946 0.6352 0.5609 0.069 Uiso 1 1 calc R U . . .
C36 C 0.6655(4) 0.1742(3) 0.6837(2) 0.0577(14) Uani 1 1 d . U . . .
H36A H 0.6995 0.2094 0.6833 0.069 Uiso 1 1 calc R U . . .
H36B H 0.6975 0.1293 0.6940 0.069 Uiso 1 1 calc R U . . .
C10 C -0.0899(4) -0.0379(3) 0.52596(16) 0.0476(12) Uani 1 1 d . U . . .
H10C H -0.1339 -0.0462 0.5277 0.057 Uiso 1 1 calc R U . . .
H10D H -0.1039 -0.0688 0.5023 0.057 Uiso 1 1 calc R U . . .
C29 C 0.3169(5) 0.5982(3) 0.6155(2) 0.0559(14) Uani 1 1 d . U . . .
H29A H 0.3501 0.6326 0.6140 0.067 Uiso 1 1 calc R U . . .
H29B H 0.3125 0.6161 0.6366 0.067 Uiso 1 1 calc R U . . .
C52 C 0.2919(3) 0.1459(3) 0.53700(17) 0.0383(10) Uani 1 1 d . U . . .
H52A H 0.2704 0.0990 0.5359 0.046 Uiso 1 1 calc R U . . .
H52B H 0.2923 0.1481 0.5129 0.046 Uiso 1 1 calc R U . . .
C42 C 0.4684(3) 0.5009(3) 0.53119(16) 0.0411(10) Uani 1 1 d . U . . .
C9 C -0.0126(4) -0.1298(3) 0.58279(18) 0.0476(12) Uani 1 1 d . U . . .
H9A H 0.0448 -0.1519 0.6050 0.057 Uiso 1 1 calc R U . . .
H9B H -0.0485 -0.1603 0.5561 0.057 Uiso 1 1 calc R U . . .
N21 N 0.5710(3) 0.2808(3) 0.58297(18) 0.0493(10) Uani 1 1 d . U . . .
H21C H 0.5778 0.3002 0.6077 0.059 Uiso 1 1 calc R U . . .
H21D H 0.5100 0.2670 0.5586 0.059 Uiso 1 1 calc R U . . .
C33 C 0.5460(3) 0.3490(3) 0.72298(15) 0.0418(10) Uani 1 1 d . U . . .
N1 N 0.1728(4) 0.2793(3) 0.78498(17) 0.0526(11) Uani 1 1 d . U . . .
C19 C 0.2670(4) 0.2726(3) 0.8264(2) 0.0527(13) Uani 1 1 d . U . . .
H19C H 0.2766 0.2275 0.8412 0.063 Uiso 1 1 calc R U . . .
H19D H 0.2832 0.3109 0.8473 0.063 Uiso 1 1 calc R U . . .
C8 C -0.0546(4) -0.1246(3) 0.60245(18) 0.0503(12) Uani 1 1 d . U . . .
H8A H -0.1116 -0.1016 0.5806 0.060 Uiso 1 1 calc R U . . .
H8B H -0.0636 -0.1724 0.6082 0.060 Uiso 1 1 calc R U . . .
C16 C -0.0259(5) 0.3476(3) 0.6423(2) 0.0592(16) Uani 1 1 d . U . . .
H16C H -0.0177 0.3972 0.6387 0.071 Uiso 1 1 calc R U . . .
H16D H -0.0786 0.3448 0.6375 0.071 Uiso 1 1 calc R U . . .
N25 N 0.1413(3) 0.4224(2) 0.50224(15) 0.0431(9) Uani 1 1 d . U . . .
H25C H 0.1718 0.4279 0.4918 0.052 Uiso 1 1 calc R U . . .
H25D H 0.1852 0.4159 0.5349 0.052 Uiso 1 1 calc R U . . .
C13 C -0.0710(3) 0.2234(3) 0.55701(17) 0.0417(10) Uani 1 1 d . U . . .
C6 C 0.0333(3) -0.0545(3) 0.71671(17) 0.0456(11) Uani 1 1 d . U . . .
C11 C -0.0964(4) 0.0384(3) 0.51243(17) 0.0514(13) Uani 1 1 d . U . . .
H11C H -0.0533 0.0465 0.5100 0.062 Uiso 1 1 calc R U . . .
H11D H -0.1542 0.0463 0.4826 0.062 Uiso 1 1 calc R U . . .
C2 C 0.1220(5) 0.1596(4) 0.7916(3) 0.0714(19) Uani 1 1 d D U . . .
H2A H 0.1045 0.1433 0.7634 0.086 Uiso 1 1 calc R U . . .
H2B H 0.1820 0.1440 0.8166 0.086 Uiso 1 1 calc R U . . .
C34 C 0.6093(3) 0.2901(3) 0.73944(17) 0.0476(12) Uani 1 1 d . U . . .
H34A H 0.5933 0.2495 0.7477 0.057 Uiso 1 1 calc R U . . .
H34B H 0.6677 0.3057 0.7665 0.057 Uiso 1 1 calc R U . . .
C12 C -0.1108(3) 0.1635(3) 0.52337(17) 0.0475(11) Uani 1 1 d . U . . .
H12A H -0.1744 0.1664 0.5028 0.057 Uiso 1 1 calc R U . . .
H12B H -0.0953 0.1695 0.5055 0.057 Uiso 1 1 calc R U . . .
C20 C 0.3255(4) 0.2759(3) 0.8165(2) 0.0485(12) Uani 1 1 d . U . . .
H20A H 0.3147 0.3203 0.8008 0.058 Uiso 1 1 calc R U . . .
H20B H 0.3866 0.2757 0.8449 0.058 Uiso 1 1 calc R U . . .
C22 C 0.3552(3) 0.1553(2) 0.75139(14) 0.0338(9) Uani 1 1 d . U . . .
C4 C 0.0790(4) 0.0100(3) 0.7755(2) 0.0511(12) Uani 1 1 d . U . . .
C49 C 0.1378(3) 0.2907(3) 0.50362(15) 0.0351(9) Uani 1 1 d . U . . .
C43 C 0.3959(3) 0.5543(3) 0.50465(16) 0.0435(11) Uani 1 1 d . U . . .
H43A H 0.3531 0.5399 0.4730 0.052 Uiso 1 1 calc R U . . .
H43B H 0.4195 0.6005 0.5064 0.052 Uiso 1 1 calc R U . . .
N2 N 0.0656(5) 0.1306(4) 0.7962(3) 0.0758(16) Uani 1 1 d . U . . .
H2C H 0.0050 0.1358 0.7678 0.091 Uiso 1 1 calc R U . . .
H2D H 0.0728 0.1566 0.8195 0.091 Uiso 1 1 calc R U . . .
C17 C 0.0635(5) 0.3668(3) 0.7246(2) 0.0593(15) Uani 1 1 d . U . . .
H17A H 0.0573 0.4172 0.7170 0.071 Uiso 1 1 calc R U . . .
H17B H 0.0179 0.3545 0.7245 0.071 Uiso 1 1 calc R U . . .
C27 C 0.0624(4) -0.0645(3) 0.56535(17) 0.0448(11) Uani 1 1 d . U . . .
H27A H 0.0574 -0.0226 0.5494 0.054 Uiso 1 1 calc R U . . .
H27B H 0.0490 -0.1062 0.5472 0.054 Uiso 1 1 calc R U . . .
C30 C 0.4418(4) 0.5271(3) 0.68233(18) 0.0500(12) Uani 1 1 d . U . . .
H30A H 0.4245 0.5465 0.6977 0.060 Uiso 1 1 calc R U . . .
H30B H 0.4877 0.5574 0.6893 0.060 Uiso 1 1 calc R U . . .
C44 C 0.2752(3) 0.6111(3) 0.49519(18) 0.0462(12) Uani 1 1 d . U . . .
H44A H 0.2255 0.5884 0.4669 0.055 Uiso 1 1 calc R U . . .
H44B H 0.2909 0.6535 0.4880 0.055 Uiso 1 1 calc R U . . .
C45 C 0.2508(4) 0.6319(3) 0.5219(2) 0.0502(12) Uani 1 1 d . U . . .
H45A H 0.3012 0.6543 0.5501 0.060 Uiso 1 1 calc R U . . .
H45B H 0.2038 0.6670 0.5046 0.060 Uiso 1 1 calc R U . . .
C23 C 0.3163(3) 0.0883(2) 0.74243(16) 0.0356(9) Uani 1 1 d . U . . .
H23A H 0.2990 0.0672 0.7564 0.043 Uiso 1 1 calc R U . . .
C41 C 0.4717(4) 0.4303(3) 0.52334(17) 0.0435(11) Uani 1 1 d . U . . .
H41 H 0.4262 0.4028 0.4986 0.052 Uiso 1 1 calc R U . . .
C47 C 0.0889(3) 0.4896(3) 0.4911(2) 0.0469(12) Uani 1 1 d . U . . .
H47A H 0.0298 0.4838 0.4617 0.056 Uiso 1 1 calc R U . . .
H47B H 0.0844 0.4958 0.5135 0.056 Uiso 1 1 calc R U . . .
C39 C 0.5956(4) 0.3365(3) 0.5662(2) 0.0495(12) Uani 1 1 d . U . . .
H39A H 0.6591 0.3408 0.5877 0.059 Uiso 1 1 calc R U . . .
H39B H 0.5758 0.3209 0.5374 0.059 Uiso 1 1 calc R U . . .
C7 C -0.0209(4) -0.0953(4) 0.67319(18) 0.0524(13) Uani 1 1 d . U . . .
H7C H -0.0150 -0.1460 0.6799 0.063 Uiso 1 1 calc R U . . .
H7D H -0.0823 -0.0826 0.6549 0.063 Uiso 1 1 calc R U . . .
C40 C 0.5570(4) 0.4083(3) 0.55988(17) 0.0415(10) Uani 1 1 d . U . . .
C48 C 0.0840(3) 0.3573(3) 0.48061(15) 0.0387(10) Uani 1 1 d . U . . .
H48A H 0.0538 0.3559 0.4487 0.046 Uiso 1 1 calc R U . . .
H48B H 0.0400 0.3597 0.4827 0.046 Uiso 1 1 calc R U . . .
C46 C 0.1296(4) 0.5559(3) 0.4903(2) 0.0505(13) Uani 1 1 d . U . . .
H46A H 0.1270 0.5516 0.4653 0.061 Uiso 1 1 calc R U . . .
H46B H 0.0939 0.5968 0.4841 0.061 Uiso 1 1 calc R U . . .
C35 C 0.6589(4) 0.1975(3) 0.7167(2) 0.0601(14) Uani 1 1 d . U . . .
H35A H 0.7177 0.2022 0.7465 0.072 Uiso 1 1 calc R U . . .
H35B H 0.6286 0.1608 0.7188 0.072 Uiso 1 1 calc R U . . .
C3 C 0.0850(5) 0.0557(4) 0.8083(3) 0.078(2) Uani 1 1 d . U . . .
H3A H 0.0445 0.0371 0.8108 0.094 Uiso 1 1 calc R U . . .
H3B H 0.1439 0.0516 0.8381 0.094 Uiso 1 1 calc R U . . .
C1 C 0.1160(6) 0.2465(5) 0.7915(3) 0.079(2) Uani 1 1 d D U . . .
H1A H 0.0555 0.2616 0.7672 0.095 Uiso 1 1 calc R U . . .
H1B H 0.1353 0.2625 0.8202 0.095 Uiso 1 1 calc R U . . .
Cl18 Cl 0.2965(2) -0.0527(2) 0.52016(18) 0.0964(16) Uani 0.5 1 d . . P B 1
Cl14 Cl -0.2946(3) 0.0758(4) 0.5337(2) 0.1055(17) Uani 0.5 1 d . . P C 2
O7 O 0.4408(6) 0.2014(5) 0.9438(2) 0.118(3) Uani 1 1 d . . . . .
Cl22 Cl 0.0975(7) 0.2956(4) 0.3747(3) 0.111(3) Uani 0.3333 1 d . . P D 5
O19 O 0.3480(12) -0.0879(9) 0.6045(5) 0.126(7) Uani 0.5 1 d D . P . .
H19E H 0.3178(14) -0.0483(11) 0.5944(5) 0.152 Uiso 0.5 1 d DR U P . .
H19F H 0.3629(13) -0.0953(9) 0.6279(6) 0.152 Uiso 0.5 1 d DR U P . .
O17 O -0.0634(8) 0.5385(3) 0.6036(3) 0.146(4) Uani 1 1 d . . . . .
Cl19 Cl 0.3878(5) 0.2283(6) 0.5023(2) 0.122(4) Uani 0.3333 1 d . . P E 2
Cl23 Cl 0.3337(5) 0.2680(5) 0.4417(2) 0.098(2) Uani 0.3333 1 d . . P F 4
Cl24 Cl 0.2558(5) 0.2611(5) 0.4230(2) 0.095(2) Uani 0.3333 1 d . . P G 1
O6 O 0.3811(7) 0.4125(5) 0.7719(3) 0.132(3) Uani 1 1 d . . . . .
O10 O 0.5898(9) 0.4026(11) 0.8242(4) 0.115(6) Uani 0.5 1 d . . P . .
O11 O 0.1056(9) -0.2488(7) 0.7380(6) 0.103(5) Uani 0.5 1 d . . P . .
Cl21 Cl 0.2828(6) 0.3735(4) 0.4140(2) 0.141(5) Uani 0.3334 1 d . . P H 6
Cl20 Cl 0.2618(6) 0.3431(6) 0.4320(3) 0.116(3) Uani 0.3333 1 d . . P I 5
O9 O 0.2439(11) 0.6062(9) 0.6815(4) 0.123(6) Uani 0.5 1 d . . P . .
O12 O 0.2448(8) 0.1432(11) 0.4080(6) 0.129(7) Uani 0.5 1 d . . P J 2
O13 O 0.2196(8) 0.2051(6) 0.4122(4) 0.074(3) Uani 0.5 1 d . . P K 3
O8 O 0.6244(10) 0.2945(6) 0.9260(6) 0.107(5) Uani 0.5 1 d . . P . .
O14 O -0.1248(8) 0.2911(6) 0.6875(5) 0.086(3) Uani 0.5 1 d . . P . .
O20 O -0.1262(6) 0.1542(6) 0.7054(5) 0.133(4) Uani 0.75 1 d . U P . .
O15 O -0.1821(6) 0.1503(8) 0.6307(4) 0.093(4) Uani 0.5 1 d . . P . .
O23 O 0.5795(11) 0.0651(7) 0.7464(5) 0.100(4) Uani 0.5 1 d . . P . .
O16 O 0.2857(6) -0.0001(11) 0.4554(4) 0.103(5) Uani 0.5 1 d . . P L 1
O22 O 0.0527(13) 0.581(2) 0.6509(7) 0.224(17) Uani 0.5 1 d . . P . .
O24 O 0.1877(10) 0.3909(7) 0.4174(4) 0.092(4) Uani 0.5 1 d . . P M 7
O18 O 0.7208(11) 0.3044(14) 0.9082(6) 0.157(8) Uani 0.5 1 d . . P . .
O1A O -0.1812(17) 0.2769(9) 0.3580(5) 0.137(8) Uani 0.5 1 d . . P N 1
O26 O -0.2367(11) 0.2456(11) 0.3643(5) 0.127(7) Uani 0.5 1 d . . P O 2
O21 O -0.1224(9) 0.0660(14) 0.7724(5) 0.150(9) Uani 0.5 1 d . . P . .
O1D O 0.279(2) 0.4968(12) 0.7630(8) 0.244(17) Uani 0.5 1 d . . P . .

loop_
_atom_site_aniso_label
_atom_site_aniso_U_11
_atom_site_aniso_U_22
_atom_site_aniso_U_33
_atom_site_aniso_U_23
_atom_site_aniso_U_13
_atom_site_aniso_U_12
Cu2 0.0323(4) 0.0350(4) 0.0361(4) 0.0091(2) 0.0241(3) 0.0064(3)
Cu1 0.0331(4) 0.0477(4) 0.0373(4) 0.0040(3) 0.0251(3) 0.0015(3)
Cu3 0.0329(4) 0.0412(4) 0.0349(4) 0.0072(3) 0.0194(3) -0.0065(3)
Cl6 0.0501(7) 0.0421(6) 0.0783(8) 0.0244(6) 0.0507(7) 0.0149(5)
Cl10 0.0404(6) 0.0416(6) 0.0480(6) -0.0023(5) 0.0305(5) 0.0009(5)
Cl5 0.0427(6) 0.0395(6) 0.0576(7) 0.0061(5) 0.0361(6) 0.0044(5)
Cl11 0.0409(6) 0.0509(7) 0.0598(7) 0.0027(6) 0.0338(6) -0.0016(5)
Cl17 0.0575(9) 0.1150(14) 0.0604(8) 0.0346(9) 0.0424(8) 0.0375(9)
Cl12 0.0425(6) 0.0493(6) 0.0473(6) 0.0018(5) 0.0320(5) -0.0002(5)
Cl7 0.0439(7) 0.0689(10) 0.0960(12) 0.0452(9) 0.0400(8) 0.0094(7)
Cl2 0.0414(6) 0.0774(9) 0.0445(6) 0.0016(6) 0.0327(5) -0.0085(6)
Cl4 0.0387(6) 0.0513(7) 0.0436(6) 0.0127(5) 0.0263(6) 0.0059(5)
Cl16 0.0553(10) 0.0937(14) 0.0834(12) 0.0343(11) 0.0204(9) 0.0063(9)
Cl9 0.0407(7) 0.0806(10) 0.0427(7) 0.0191(6) 0.0190(6) -0.0083(6)
Cl3 0.0710(11) 0.1059(14) 0.0472(7) 0.0192(8) 0.0256(8) -0.0358(10)
Cl1 0.0543(8) 0.0930(12) 0.0461(7) -0.0094(7) 0.0250(6) 0.0296(8)
Cl8 0.0592(8) 0.0757(9) 0.0620(8) -0.0180(7) 0.0468(7) -0.0295(7)
Cl13 0.075(2) 0.100(3) 0.100(3) 0.028(2) 0.070(2) 0.015(2)
Cl15 0.073(2) 0.076(2) 0.101(3) 0.008(2) 0.063(2) 0.0015(18)
O3 0.0363(17) 0.0460(19) 0.0462(18) 0.0049(15) 0.0263(16) 0.0009(15)
O5 0.054(3) 0.065(3) 0.122(4) 0.039(3) 0.057(3) 0.004(2)
O1 0.065(3) 0.059(2) 0.076(3) 0.000(2) 0.054(2) 0.010(2)
N15 0.0318(19) 0.037(2) 0.046(2) 0.0113(16) 0.0251(18) 0.0083(16)
O31 0.086(6) 0.054(4) 0.090(6) -0.032(4) 0.080(6) -0.032(4)
O2 0.0429(19) 0.0440(18) 0.0470(19) 0.0037(15) 0.0305(17) 0.0073(16)
N27 0.0314(18) 0.0313(17) 0.0350(17) 0.0027(14) 0.0221(16) 0.0021(14)
N6 0.040(2) 0.043(2) 0.0354(19) -0.0059(16) 0.0249(18) -0.0128(17)
O27 0.068(3) 0.059(2) 0.072(3) -0.007(2) 0.053(3) -0.010(2)
N16 0.044(2) 0.037(2) 0.046(2) 0.0021(17) 0.0293(19) -0.0023(17)
O4 0.069(3) 0.059(2) 0.061(2) 0.023(2) 0.051(2) 0.018(2)
C37 0.079(4) 0.048(3) 0.102(5) 0.006(3) 0.074(4) 0.010(3)
N20 0.041(2) 0.044(2) 0.071(3) 0.013(2) 0.038(2) 0.0097(19)
C5 0.034(2) 0.063(3) 0.063(3) 0.013(3) 0.034(2) 0.005(2)
C51 0.035(2) 0.033(2) 0.037(2) -0.0028(17) 0.0256(19) -0.0051(18)
N13 0.0355(19) 0.0347(18) 0.0350(18) 0.0033(15) 0.0233(16) -0.0021(16)
N10 0.061(3) 0.044(2) 0.055(2) 0.012(2) 0.046(2) 0.023(2)
C32 0.042(3) 0.051(3) 0.034(2) 0.000(2) 0.021(2) -0.017(2)
N9 0.047(2) 0.045(2) 0.041(2) 0.0138(17) 0.0325(19) 0.0190(18)
N26 0.0329(19) 0.0341(18) 0.0355(19) 0.0093(14) 0.0225(17) 0.0059(15)
N5 0.035(2) 0.051(2) 0.040(2) 0.0075(17) 0.0258(18) -0.0046(18)
C25 0.038(2) 0.028(2) 0.040(2) 0.0029(17) 0.021(2) 0.0013(18)
N8 0.039(2) 0.042(2) 0.0372(19) 0.0130(16) 0.0262(18) 0.0105(16)
C50 0.036(2) 0.041(2) 0.033(2) -0.0003(17) 0.023(2) -0.0046(18)
N19 0.037(2) 0.046(2) 0.053(2) 0.0141(19) 0.027(2) 0.0003(18)
N24 0.0335(19) 0.051(2) 0.0367(19) 0.0144(17) 0.0251(17) 0.0057(17)
C54 0.045(3) 0.042(3) 0.068(3) 0.007(2) 0.037(3) 0.003(2)
N17 0.042(2) 0.041(2) 0.040(2) 0.0043(17) 0.0241(19) -0.0061(18)
N3 0.036(2) 0.053(2) 0.046(2) 0.0084(18) 0.0305(18) 0.0052(18)
N11 0.049(2) 0.039(2) 0.044(2) -0.0018(17) 0.033(2) -0.0045(18)
N4 0.036(2) 0.063(3) 0.040(2) 0.0112(19) 0.0275(18) 0.0075(19)
C14 0.045(3) 0.063(3) 0.058(3) 0.027(2) 0.040(3) 0.024(2)
C38 0.070(4) 0.057(3) 0.100(5) 0.008(3) 0.069(4) 0.003(3)
C53 0.045(3) 0.038(2) 0.065(3) -0.001(2) 0.038(3) 0.004(2)
N22 0.039(2) 0.045(2) 0.0399(19) 0.0013(16) 0.0312(18) 0.0017(17)
C26 0.051(3) 0.033(2) 0.051(3) -0.007(2) 0.036(2) -0.007(2)
N23 0.0337(19) 0.045(2) 0.0350(18) -0.0037(16) 0.0240(16) -0.0054(17)
C18 0.088(5) 0.044(3) 0.068(3) -0.001(3) 0.055(3) 0.012(3)
N14 0.0328(18) 0.0310(18) 0.0390(18) 0.0012(15) 0.0234(16) 0.0002(15)
N18 0.0322(19) 0.044(2) 0.0335(18) 0.0072(16) 0.0158(16) -0.0079(17)
N28 0.037(2) 0.036(2) 0.049(2) -0.0048(17) 0.0267(19) -0.0024(17)
N7 0.037(2) 0.053(2) 0.0357(19) 0.0051(17) 0.0239(17) -0.0025(18)
C15 0.049(3) 0.055(3) 0.045(2) 0.022(2) 0.035(2) 0.027(2)
C31 0.043(3) 0.044(2) 0.037(2) -0.003(2) 0.023(2) -0.016(2)
C21 0.042(3) 0.044(3) 0.042(2) -0.006(2) 0.025(2) -0.009(2)
C24 0.028(2) 0.034(2) 0.032(2) 0.0072(17) 0.0175(18) 0.0038(17)
N12 0.0323(18) 0.0398(19) 0.0322(17) 0.0056(15) 0.0187(16) -0.0012(16)
C28 0.058(3) 0.060(3) 0.064(3) 0.015(3) 0.045(3) 0.014(3)
C36 0.038(3) 0.049(3) 0.077(3) 0.015(3) 0.035(3) 0.009(2)
C10 0.045(3) 0.056(3) 0.030(2) -0.008(2) 0.021(2) -0.017(2)
C29 0.072(4) 0.036(3) 0.056(3) 0.004(2) 0.042(3) 0.005(3)
C52 0.034(2) 0.041(2) 0.043(2) -0.0061(19) 0.027(2) -0.0011(19)
C42 0.032(2) 0.060(3) 0.032(2) 0.001(2) 0.0223(18) -0.007(2)
C9 0.049(3) 0.048(3) 0.043(2) -0.005(2) 0.030(2) -0.014(2)
N21 0.054(3) 0.047(2) 0.067(3) 0.001(2) 0.049(3) -0.003(2)
C33 0.032(2) 0.043(2) 0.031(2) 0.0058(18) 0.0139(19) -0.0068(19)
N1 0.062(3) 0.049(2) 0.058(3) 0.004(2) 0.045(2) 0.007(2)
C19 0.064(3) 0.051(3) 0.048(3) -0.001(2) 0.040(3) 0.006(3)
C8 0.040(3) 0.060(3) 0.046(3) 0.001(2) 0.027(2) -0.015(2)
C16 0.075(4) 0.059(3) 0.063(3) 0.023(3) 0.055(3) 0.037(3)
N25 0.0288(19) 0.040(2) 0.051(2) 0.0143(18) 0.0234(18) 0.0070(16)
C13 0.031(2) 0.051(3) 0.041(2) 0.020(2) 0.024(2) 0.014(2)
C6 0.033(2) 0.064(3) 0.041(2) 0.014(2) 0.026(2) 0.002(2)
C11 0.056(3) 0.060(3) 0.032(2) 0.000(2) 0.027(2) -0.003(3)
C2 0.081(4) 0.088(4) 0.077(4) 0.041(4) 0.066(4) 0.050(4)
C34 0.030(2) 0.056(3) 0.039(2) 0.013(2) 0.017(2) -0.005(2)
C12 0.032(2) 0.061(3) 0.041(2) 0.015(2) 0.021(2) 0.001(2)
C20 0.054(3) 0.035(2) 0.052(3) -0.006(2) 0.034(3) -0.006(2)
C22 0.028(2) 0.035(2) 0.0302(19) 0.0067(16) 0.0162(17) 0.0041(17)
C4 0.042(3) 0.044(3) 0.069(3) 0.005(2) 0.038(3) 0.004(2)
C49 0.028(2) 0.040(2) 0.032(2) 0.0041(17) 0.0180(18) -0.0034(18)
C43 0.040(2) 0.056(3) 0.033(2) 0.008(2) 0.024(2) -0.002(2)
N2 0.083(4) 0.068(3) 0.093(4) 0.011(3) 0.066(4) 0.020(3)
C17 0.074(4) 0.045(3) 0.070(3) 0.005(3) 0.053(3) 0.020(3)
C27 0.059(3) 0.044(3) 0.040(2) -0.012(2) 0.037(2) -0.013(2)
C30 0.050(3) 0.041(2) 0.043(3) -0.003(2) 0.025(2) -0.011(2)
C44 0.033(2) 0.053(3) 0.045(2) 0.025(2) 0.023(2) 0.010(2)
C45 0.041(3) 0.046(3) 0.057(3) 0.018(2) 0.031(2) 0.007(2)
C23 0.035(2) 0.033(2) 0.039(2) 0.0091(17) 0.025(2) 0.0018(18)
C41 0.042(2) 0.058(3) 0.036(2) -0.007(2) 0.029(2) -0.013(2)
C47 0.031(2) 0.040(2) 0.060(3) 0.018(2) 0.027(2) 0.011(2)
C39 0.066(3) 0.045(3) 0.062(3) -0.006(2) 0.053(3) -0.007(2)
C7 0.039(3) 0.076(4) 0.044(2) 0.008(2) 0.029(2) -0.008(3)
C40 0.049(3) 0.048(2) 0.043(2) -0.001(2) 0.038(2) -0.008(2)
C48 0.030(2) 0.044(2) 0.033(2) 0.0121(18) 0.0179(18) 0.0028(19)
C46 0.038(2) 0.044(3) 0.061(3) 0.023(2) 0.030(2) 0.010(2)
C35 0.043(3) 0.053(3) 0.061(3) 0.020(3) 0.026(3) 0.009(2)
C3 0.064(4) 0.072(4) 0.093(5) -0.016(4) 0.052(4) 0.004(3)
C1 0.069(4) 0.102(5) 0.075(4) 0.018(4) 0.052(4) 0.005(4)
Cl18 0.0561(18) 0.078(2) 0.133(4) -0.061(3) 0.055(2) -0.0216(17)
Cl14 0.076(3) 0.146(5) 0.114(3) -0.018(3) 0.072(3) 0.011(3)
O7 0.122(6) 0.169(7) 0.097(4) 0.058(5) 0.087(5) 0.070(6)
Cl22 0.187(9) 0.073(4) 0.122(5) -0.020(4) 0.124(6) -0.054(5)
O19 0.183(16) 0.136(12) 0.091(8) 0.059(9) 0.106(11) 0.100(12)
O17 0.351(13) 0.060(3) 0.172(6) -0.030(4) 0.235(9) -0.055(5)
Cl19 0.090(4) 0.178(8) 0.071(3) 0.002(4) 0.044(3) -0.083(5)
Cl23 0.089(5) 0.125(6) 0.079(4) 0.009(4) 0.056(4) -0.009(4)
Cl24 0.088(5) 0.118(5) 0.070(3) -0.002(3) 0.050(3) -0.023(4)
O6 0.177(9) 0.113(6) 0.162(8) 0.064(6) 0.137(8) 0.032(6)
O10 0.076(7) 0.206(17) 0.057(6) -0.033(8) 0.043(6) -0.065(10)
O11 0.060(7) 0.089(8) 0.121(11) 0.027(7) 0.046(7) 0.003(6)
Cl21 0.102(5) 0.086(4) 0.062(3) 0.016(3) -0.014(4) -0.037(4)
Cl20 0.085(5) 0.120(6) 0.067(4) -0.012(4) 0.021(4) -0.019(5)
O9 0.131(12) 0.140(12) 0.082(8) -0.032(8) 0.066(8) 0.046(10)
O12 0.054(6) 0.193(17) 0.144(12) -0.094(12) 0.069(8) -0.077(9)
O13 0.089(7) 0.076(6) 0.096(7) -0.013(5) 0.078(7) -0.039(6)
O8 0.100(9) 0.059(6) 0.141(11) 0.016(7) 0.074(9) -0.016(6)
O14 0.092(8) 0.059(6) 0.115(9) 0.025(6) 0.073(7) 0.042(6)
O20 0.059(4) 0.130(7) 0.186(8) 0.021(6) 0.073(5) 0.032(4)
O15 0.038(4) 0.138(11) 0.099(8) 0.014(8) 0.044(5) 0.027(6)
O23 0.146(12) 0.103(9) 0.107(9) 0.054(7) 0.108(9) 0.036(8)
O16 0.043(5) 0.217(18) 0.059(5) 0.016(8) 0.039(5) 0.012(8)
O22 0.125(14) 0.47(5) 0.133(14) -0.18(2) 0.108(13) -0.16(2)
O24 0.121(10) 0.092(8) 0.076(7) 0.005(6) 0.072(8) 0.004(8)
O18 0.074(9) 0.20(2) 0.105(11) -0.014(13) 0.024(9) -0.011(12)
O1A 0.21(2) 0.091(9) 0.062(7) 0.013(7) 0.076(11) 0.027(12)
O26 0.081(9) 0.151(16) 0.088(10) -0.036(10) 0.033(8) 0.028(9)
O21 0.059(7) 0.28(3) 0.089(9) 0.050(12) 0.044(7) 0.078(12)
O1D 0.28(3) 0.123(15) 0.146(17) -0.106(15) 0.07(2) -0.100(19)

loop_
_atom_type_symbol
_atom_type_description
_atom_type_scat_dispersion_real
_atom_type_scat_dispersion_imag
_atom_type_scat_source
C C 0.0181 0.0091 'International Tables Vol C Tables 4.2.6.8 and 6.1.1.4'
H H 0.0000 0.0000 'International Tables Vol C Tables 4.2.6.8 and 6.1.1.4'
Cl Cl 0.3639 0.7018 'International Tables Vol C Tables 4.2.6.8 and 6.1.1.4'
Cu Cu -1.9646 0.5888 'International Tables Vol C Tables 4.2.6.8 and 6.1.1.4'
N N 0.0311 0.0180 'International Tables Vol C Tables 4.2.6.8 and 6.1.1.4'
O O 0.0492 0.0322 'International Tables Vol C Tables 4.2.6.8 and 6.1.1.4'

loop_
_geom_angle_atom_site_label_1
_geom_angle_atom_site_label_2
_geom_angle_atom_site_label_3
_geom_angle
_geom_angle_site_symmetry_1
_geom_angle_site_symmetry_3
Cl6 Cu2 Cl5 148.48(6) . .
Cl6 Cu2 Cl4 106.59(6) . .
Cl5 Cu2 Cl4 104.91(5) . .
N26 Cu2 Cl6 89.90(11) . .
N26 Cu2 Cl5 91.90(12) . .
N26 Cu2 Cl4 89.12(12) . .
N8 Cu2 Cl6 88.38(12) . .
N8 Cu2 Cl5 88.44(13) . .
N8 Cu2 Cl4 93.44(12) . .
N8 Cu2 N26 177.24(16) . .
Cl2 Cu1 Cl3 147.30(9) . .
Cl2 Cu1 Cl1 111.46(7) . .
Cl3 Cu1 Cl1 101.24(9) . .
N3 Cu1 Cl2 88.99(13) . .
N3 Cu1 Cl3 89.25(13) . .
N3 Cu1 Cl1 92.31(14) . .
N3 Cu1 N22 177.85(19) . 2_646
N22 Cu1 Cl2 90.59(12) 2_646 .
N22 Cu1 Cl3 89.96(13) 2_646 .
N22 Cu1 Cl1 89.81(12) 2_646 .
Cl7 Cu3 Cl9 149.36(9) . .
Cl7 Cu3 Cl8 104.78(8) . .
Cl9 Cu3 Cl8 105.47(7) . .
N18 Cu3 Cl7 92.13(13) . .
N18 Cu3 Cl9 91.50(12) . .
N18 Cu3 Cl8 92.05(15) . .
N12 Cu3 Cl7 87.54(12) . .
N12 Cu3 Cl9 87.72(12) . .
N12 Cu3 Cl8 90.08(13) . .
N12 Cu3 N18 177.86(19) . .
H3C O3 H3D 109.5 . .
H5C O5 H5D 117.4 . .
H1C O1 H1D 109.5 . .
C28 N15 C45 109.8(5) . .
C28 N15 C46 109.5(5) . .
C45 N15 C46 106.3(4) . .
H2E O2 H2F 91(7) . .
C51 N27 H27 124.1 . .
C51 N27 N26 111.7(4) . .
N26 N27 H27 124.1 . .
C9 N6 C10 107.8(4) . .
C27 N6 C10 110.3(4) . .
C27 N6 C9 109.5(4) . .
H27C O27 H27D 109.7 . .
H16A N16 H16B 107.8 . .
C29 N16 H16A 109.1 . .
C29 N16 H16B 109.1 . .
C30 N16 H16A 109.1 . .
C30 N16 H16B 109.1 . .
C30 N16 C29 112.6(4) . .
H4A O4 H4B 109.7 . .
H37A C37 H37B 107.6 . .
N20 C37 H37A 108.6 . .
N20 C37 H37B 108.6 . .
N20 C37 C38 114.6(6) . .
C38 C37 H37A 108.6 . .
C38 C37 H37B 108.6 . .
C37 N20 C54 107.5(5) . .
C37 N20 C36 108.7(5) . .
C54 N20 C36 110.3(5) . .
C6 C5 H5 127.0 . .
C6 C5 C4 106.1(5) . .
C4 C5 H5 127.0 . .
N27 C51 C50 106.6(4) . .
N27 C51 C52 123.3(4) . .
C50 C51 C52 129.9(4) . .
C24 N13 H13 125.0 . .
N12 N13 H13 125.0 . .
N12 N13 C24 110.0(4) . .
H10A N10 H10B 107.9 . .
C16 N10 H10A 109.2 . .
C16 N10 H10B 109.2 . .
C16 N10 C17 112.2(4) . .
C17 N10 H10A 109.2 . .
C17 N10 H10B 109.2 . .
C31 C32 H32 127.3 . .
C31 C32 C33 105.5(5) . .
C33 C32 H32 127.3 . .
N8 N9 H9 124.3 . .
C15 N9 H9 124.3 . .
C15 N9 N8 111.5(5) . .
N27 N26 Cu2 122.1(3) . .
C49 N26 Cu2 132.1(3) . .
C49 N26 N27 105.3(4) . .
H5A N5 H5B 108.0 . .
C8 N5 H5A 109.4 . .
C8 N5 H5B 109.4 . .
C7 N5 H5A 109.4 . .
C7 N5 H5B 109.4 . .
C7 N5 C8 111.4(4) . .
H25A C25 H25B 107.9 . .
N14 C25 H25A 109.3 . .
N14 C25 H25B 109.3 . .
C24 C25 H25A 109.3 . .
C24 C25 H25B 109.3 . .
C24 C25 N14 111.8(4) . .
N9 N8 Cu2 121.8(3) . .
C13 N8 Cu2 132.7(4) . .
C13 N8 N9 105.3(4) . .
C51 C50 H50 127.3 . .
C49 C50 C51 105.4(4) . .
C49 C50 H50 127.3 . .
H19A N19 H19B 108.0 . .
C34 N19 H19A 109.3 . .
C34 N19 H19B 109.3 . .
C34 N19 C35 111.6(5) . .
C35 N19 H19A 109.3 . .
C35 N19 H19B 109.3 . .
H24A N24 H24B 107.9 . .
C43 N24 H24A 109.2 . .
C43 N24 H24B 109.2 . .
C44 N24 H24A 109.2 . .
C44 N24 H24B 109.2 . .
C44 N24 C43 112.0(4) . .
N20 C54 H54A 108.6 . .
N20 C54 H54B 108.6 . .
N20 C54 C53 114.7(5) . .
H54A C54 H54B 107.6 . .
C53 C54 H54A 108.6 . .
C53 C54 H54B 108.6 . .
N18 N17 H17 123.9 . .
N18 N17 C31 112.2(5) . .
C31 N17 H17 123.9 . .
N4 N3 Cu1 122.2(3) . .
C4 N3 Cu1 131.3(4) . .
C4 N3 N4 106.2(5) . .
H11A N11 H11B 108.0 . .
C21 N11 H11A 109.5 . .
C21 N11 H11B 109.5 . .
C20 N11 H11A 109.5 . .
C20 N11 H11B 109.5 . .
C20 N11 C21 110.9(4) . .
N3 N4 H4 124.3 . .
C6 N4 N3 111.4(5) . .
C6 N4 H4 124.3 . .
C15 C14 H14 127.1 . .
C15 C14 C13 105.7(5) . .
C13 C14 H14 127.1 . .
C37 C38 H38A 109.1 . .
C37 C38 H38B 109.1 . .
H38A C38 H38B 107.8 . .
N21 C38 C37 112.5(5) . .
N21 C38 H38A 109.1 . .
N21 C38 H38B 109.1 . .
C54 C53 H53A 109.0 . .
C54 C53 H53B 109.0 . .
H53A C53 H53B 107.8 . .
N28 C53 C54 113.0(5) . .
N28 C53 H53A 109.0 . .
N28 C53 H53B 109.0 . .
N23 N22 Cu1 121.1(3) . 2_656
C40 N22 Cu1 132.3(4) . 2_656
C40 N22 N23 106.5(4) . .
H26A C26 H26B 108.0 . .
N14 C26 H26A 109.3 . .
N14 C26 H26B 109.3 . .
N14 C26 C27 111.4(4) . .
C27 C26 H26A 109.3 . .
C27 C26 H26B 109.3 . .
N22 N23 H23 124.8 . .
N22 N23 C42 110.5(4) . .
C42 N23 H23 124.8 . .
H18A C18 H18B 107.5 . .
N1 C18 H18A 108.4 . .
N1 C18 H18B 108.4 . .
C17 C18 H18A 108.4 . .
C17 C18 H18B 108.4 . .
C17 C18 N1 115.4(6) . .
C25 N14 C26 111.3(4) . .
C25 N14 H14A 109.4 . .
C25 N14 H14B 109.4 . .
C26 N14 H14A 109.4 . .
C26 N14 H14B 109.4 . .
H14A N14 H14B 108.0 . .
N17 N18 Cu3 123.1(3) . .
N17 N18 C33 105.6(4) . .
C33 N18 Cu3 131.0(4) . .
C53 N28 H28A 109.6 . .
C53 N28 H28B 109.6 . .
H28A N28 H28B 108.1 . .
C52 N28 C53 110.3(4) . .
C52 N28 H28A 109.6 . .
C52 N28 H28B 109.6 . .
H7A N7 H7B 108.2 . .
C11 N7 H7A 109.7 . .
C11 N7 H7B 109.7 . .
C12 N7 H7A 109.7 . .
C12 N7 H7B 109.7 . .
C12 N7 C11 109.6(4) . .
N9 C15 C14 107.6(5) . .
N9 C15 C16 121.3(6) . .
C14 C15 C16 131.1(6) . .
C32 C31 C30 131.5(5) . .
N17 C31 C32 106.9(5) . .
N17 C31 C30 121.5(5) . .
N11 C21 H21A 109.5 . .
N11 C21 H21B 109.5 . .
H21A C21 H21B 108.1 . .
C22 C21 N11 110.9(4) . .
C22 C21 H21A 109.5 . .
C22 C21 H21B 109.5 . .
N13 C24 C25 121.7(4) . .
N13 C24 C23 107.6(4) . .
C23 C24 C25 130.7(4) . .
N13 N12 Cu3 122.4(3) . .
C22 N12 Cu3 130.4(3) . .
C22 N12 N13 107.1(4) . .
N15 C28 H28C 108.4 . .
N15 C28 H28D 108.4 . .
N15 C28 C29 115.6(5) . .
H28C C28 H28D 107.4 . .
C29 C28 H28C 108.4 . .
C29 C28 H28D 108.4 . .
N20 C36 H36A 108.7 . .
N20 C36 H36B 108.7 . .
N20 C36 C35 114.1(5) . .
H36A C36 H36B 107.6 . .
C35 C36 H36A 108.7 . .
C35 C36 H36B 108.7 . .
N6 C10 H10C 108.5 . .
N6 C10 H10D 108.5 . .
N6 C10 C11 114.9(4) . .
H10C C10 H10D 107.5 . .
C11 C10 H10C 108.5 . .
C11 C10 H10D 108.5 . .
N16 C29 C28 110.9(5) . .
N16 C29 H29A 109.5 . .
N16 C29 H29B 109.5 . .
C28 C29 H29A 109.5 . .
C28 C29 H29B 109.5 . .
H29A C29 H29B 108.0 . .
C51 C52 H52A 109.1 . .
C51 C52 H52B 109.1 . .
N28 C52 C51 112.3(4) . .
N28 C52 H52A 109.1 . .
N28 C52 H52B 109.1 . .
H52A C52 H52B 107.9 . .
N23 C42 C43 121.6(5) . .
N23 C42 C41 106.7(5) . .
C41 C42 C43 131.7(5) . .
N6 C9 H9A 109.1 . .
N6 C9 H9B 109.1 . .
N6 C9 C8 112.7(5) . .
H9A C9 H9B 107.8 . .
C8 C9 H9A 109.1 . .
C8 C9 H9B 109.1 . .
C38 N21 H21C 109.8 . .
C38 N21 H21D 109.8 . .
C38 N21 C39 109.5(4) . .
H21C N21 H21D 108.2 . .
C39 N21 H21C 109.8 . .
C39 N21 H21D 109.8 . .
C32 C33 C34 128.2(5) . .
N18 C33 C32 109.8(5) . .
N18 C33 C34 121.9(4) . .
C18 N1 C19 110.4(5) . .
C18 N1 C1 112.6(6) . .
C19 N1 C1 111.3(5) . .
N1 C19 H19C 109.1 . .
N1 C19 H19D 109.1 . .
N1 C19 C20 112.6(5) . .
H19C C19 H19D 107.8 . .
C20 C19 H19C 109.1 . .
C20 C19 H19D 109.1 . .
N5 C8 C9 110.6(4) . .
N5 C8 H8A 109.5 . .
N5 C8 H8B 109.5 . .
C9 C8 H8A 109.5 . .
C9 C8 H8B 109.5 . .
H8A C8 H8B 108.1 . .
N10 C16 C15 110.5(4) . .
N10 C16 H16C 109.5 . .
N10 C16 H16D 109.5 . .
C15 C16 H16C 109.5 . .
C15 C16 H16D 109.5 . .
H16C C16 H16D 108.1 . .
H25C N25 H25D 107.9 . .
C47 N25 H25C 109.2 . .
C47 N25 H25D 109.2 . .
C48 N25 H25C 109.2 . .
C48 N25 H25D 109.2 . .
C48 N25 C47 112.1(4) . .
N8 C13 C14 109.9(5) . .
N8 C13 C12 121.4(5) . .
C14 C13 C12 128.7(5) . .
C5 C6 C7 128.2(5) . .
N4 C6 C5 106.6(5) . .
N4 C6 C7 124.9(5) . .
N7 C11 C10 113.9(4) . .
N7 C11 H11C 108.8 . .
N7 C11 H11D 108.8 . .
C10 C11 H11C 108.8 . .
C10 C11 H11D 108.8 . .
H11C C11 H11D 107.7 . .
H2A C2 H2B 108.4 . .
N2 C2 H2A 110.0 . .
N2 C2 H2B 110.0 . .
N2 C2 C1 108.2(5) . .
C1 C2 H2A 110.1 . .
C1 C2 H2B 110.0 . .
N19 C34 H34A 109.3 . .
N19 C34 H34B 109.3 . .
C33 C34 N19 111.7(4) . .
C33 C34 H34A 109.3 . .
C33 C34 H34B 109.3 . .
H34A C34 H34B 107.9 . .
N7 C12 C13 113.3(4) . .
N7 C12 H12A 108.9 . .
N7 C12 H12B 108.9 . .
C13 C12 H12A 108.9 . .
C13 C12 H12B 108.9 . .
H12A C12 H12B 107.7 . .
N11 C20 C19 111.6(5) . .
N11 C20 H20A 109.3 . .
N11 C20 H20B 109.3 . .
C19 C20 H20A 109.3 . .
C19 C20 H20B 109.3 . .
H20A C20 H20B 108.0 . .
N12 C22 C21 119.3(4) . .
N12 C22 C23 110.9(4) . .
C23 C22 C21 129.8(4) . .
C5 C4 C3 128.9(6) . .
N3 C4 C5 109.7(5) . .
N3 C4 C3 121.3(6) . .
N26 C49 C50 111.0(4) . .
N26 C49 C48 122.0(4) . .
C50 C49 C48 127.0(4) . .
N24 C43 H43A 109.4 . .
N24 C43 H43B 109.4 . .
C42 C43 N24 111.1(4) . .
C42 C43 H43A 109.4 . .
C42 C43 H43B 109.4 . .
H43A C43 H43B 108.0 . .
C2 N2 H2C 109.5 . .
C2 N2 H2D 109.5 . .
C2 N2 C3 110.5(6) . .
H2C N2 H2D 108.1 . .
C3 N2 H2C 109.5 . .
C3 N2 H2D 109.5 . .
N10 C17 H17A 109.1 . .
N10 C17 H17B 109.1 . .
C18 C17 N10 112.4(5) . .
C18 C17 H17A 109.1 . .
C18 C17 H17B 109.1 . .
H17A C17 H17B 107.9 . .
N6 C27 C26 112.6(4) . .
N6 C27 H27A 109.1 . .
N6 C27 H27B 109.1 . .
C26 C27 H27A 109.1 . .
C26 C27 H27B 109.1 . .
H27A C27 H27B 107.8 . .
N16 C30 C31 111.2(4) . .
N16 C30 H30A 109.4 . .
N16 C30 H30B 109.4 . .
C31 C30 H30A 109.4 . .
C31 C30 H30B 109.4 . .
H30A C30 H30B 108.0 . .
N24 C44 H44A 109.9 . .
N24 C44 H44B 109.9 . .
N24 C44 C45 109.1(4) . .
H44A C44 H44B 108.3 . .
C45 C44 H44A 109.9 . .
C45 C44 H44B 109.9 . .
N15 C45 C44 113.4(5) . .
N15 C45 H45A 108.9 . .
N15 C45 H45B 108.9 . .
C44 C45 H45A 108.9 . .
C44 C45 H45B 108.9 . .
H45A C45 H45B 107.7 . .
C24 C23 C22 104.3(4) . .
C24 C23 H23A 127.8 . .
C22 C23 H23A 127.8 . .
C42 C41 H41 127.2 . .
C42 C41 C40 105.6(5) . .
C40 C41 H41 127.2 . .
N25 C47 H47A 109.0 . .
N25 C47 H47B 109.0 . .
H47A C47 H47B 107.8 . .
C46 C47 N25 112.8(4) . .
C46 C47 H47A 109.0 . .
C46 C47 H47B 109.0 . .
N21 C39 H39A 108.9 . .
N21 C39 H39B 108.9 . .
H39A C39 H39B 107.7 . .
C40 C39 N21 113.3(4) . .
C40 C39 H39A 108.9 . .
C40 C39 H39B 108.9 . .
N5 C7 C6 114.1(4) . .
N5 C7 H7C 108.7 . .
N5 C7 H7D 108.7 . .
C6 C7 H7C 108.7 . .
C6 C7 H7D 108.7 . .
H7C C7 H7D 107.6 . .
N22 C40 C41 110.8(5) . .
N22 C40 C39 122.5(5) . .
C41 C40 C39 126.6(5) . .
N25 C48 C49 110.6(4) . .
N25 C48 H48A 109.5 . .
N25 C48 H48B 109.5 . .
C49 C48 H48A 109.5 . .
C49 C48 H48B 109.5 . .
H48A C48 H48B 108.1 . .
N15 C46 C47 116.1(4) . .
N15 C46 H46A 108.3 . .
N15 C46 H46B 108.3 . .
C47 C46 H46A 108.3 . .
C47 C46 H46B 108.3 . .
H46A C46 H46B 107.4 . .
N19 C35 H35A 108.9 . .
N19 C35 H35B 108.9 . .
C36 C35 N19 113.6(5) . .
C36 C35 H35A 108.9 . .
C36 C35 H35B 108.9 . .
H35A C35 H35B 107.7 . .
C4 C3 H3A 108.6 . .
C4 C3 H3B 108.6 . .
N2 C3 C4 114.6(8) . .
N2 C3 H3A 108.6 . .
N2 C3 H3B 108.6 . .
H3A C3 H3B 107.6 . .
N1 C1 C2 109.9(6) . .
N1 C1 H1A 109.7 . .
N1 C1 H1B 109.7 . .
C2 C1 H1A 109.7 . .
C2 C1 H1B 109.7 . .
H1A C1 H1B 108.2 . .
H19E O19 H19F 106.7 . .

loop_
_geom_bond_atom_site_label_1
_geom_bond_atom_site_label_2
_geom_bond_distance
_geom_bond_site_symmetry_2
Cu2 Cl6 2.3120(13) .
Cu2 Cl5 2.3283(14) .
Cu2 Cl4 2.5290(14) .
Cu2 N26 2.037(4) .
Cu2 N8 2.031(4) .
Cu1 Cl2 2.3184(13) .
Cu1 Cl3 2.3247(17) .
Cu1 Cl1 2.4604(16) .
Cu1 N3 2.015(4) .
Cu1 N22 2.026(4) 2_646
Cu3 Cl7 2.2937(17) .
Cu3 Cl9 2.3305(15) .
Cu3 Cl8 2.4845(18) .
Cu3 N18 2.007(4) .
Cu3 N12 1.998(4) .
O3 H3C 0.8517 .
O3 H3D 0.8485 .
O5 H5C 0.8087 .
O5 H5D 0.8437 .
O1 H1C 0.8509 .
O1 H1D 0.8501 .
N15 C28 1.455(8) .
N15 C45 1.471(7) .
N15 C46 1.485(7) .
O2 H2E 0.84(2) .
O2 H2F 0.82(2) .
N27 H27 0.8600 .
N27 C51 1.345(6) .
N27 N26 1.346(6) .
N6 C10 1.485(7) .
N6 C9 1.481(7) .
N6 C27 1.479(7) .
O27 H27C 0.8493 .
O27 H27D 0.8474 .
N16 H16A 0.9700 .
N16 H16B 0.9700 .
N16 C29 1.509(7) .
N16 C30 1.491(7) .
O4 H4A 0.8485 .
O4 H4B 0.8490 .
C37 H37A 0.9700 .
C37 H37B 0.9700 .
C37 N20 1.476(9) .
C37 C38 1.520(9) .
N20 C54 1.476(7) .
N20 C36 1.480(8) .
C5 H5 0.9300 .
C5 C6 1.370(9) .
C5 C4 1.391(9) .
C51 C50 1.382(7) .
C51 C52 1.498(7) .
N13 H13 0.8600 .
N13 C24 1.361(6) .
N13 N12 1.336(6) .
N10 H10A 0.9700 .
N10 H10B 0.9700 .
N10 C16 1.481(7) .
N10 C17 1.500(7) .
C32 H32 0.9300 .
C32 C31 1.367(9) .
C32 C33 1.407(7) .
N9 H9 0.8600 .
N9 N8 1.350(6) .
N9 C15 1.340(7) .
N26 C49 1.336(6) .
N5 H5A 0.9700 .
N5 H5B 0.9700 .
N5 C8 1.510(7) .
N5 C7 1.486(6) .
C25 H25A 0.9700 .
C25 H25B 0.9700 .
C25 N14 1.493(6) .
C25 C24 1.491(7) .
N8 C13 1.345(7) .
C50 H50 0.9300 .
C50 C49 1.380(7) .
N19 H19A 0.9700 .
N19 H19B 0.9700 .
N19 C34 1.487(8) .
N19 C35 1.507(8) .
N24 H24A 0.9700 .
N24 H24B 0.9700 .
N24 C43 1.523(6) .
N24 C44 1.484(6) .
C54 H54A 0.9700 .
C54 H54B 0.9700 .
C54 C53 1.499(8) .
N17 H17 0.8600 .
N17 N18 1.336(6) .
N17 C31 1.352(7) .
N3 N4 1.344(7) .
N3 C4 1.329(7) .
N11 H11A 0.9700 .
N11 H11B 0.9700 .
N11 C21 1.501(7) .
N11 C20 1.493(7) .
N4 H4 0.8600 .
N4 C6 1.340(7) .
C14 H14 0.9300 .
C14 C15 1.357(10) .
C14 C13 1.396(8) .
C38 H38A 0.9700 .
C38 H38B 0.9700 .
C38 N21 1.489(9) .
C53 H53A 0.9700 .
C53 H53B 0.9700 .
C53 N28 1.496(7) .
N22 Cu1 2.026(4) 2_656
N22 N23 1.342(6) .
N22 C40 1.320(7) .
C26 H26A 0.9700 .
C26 H26B 0.9700 .
C26 N14 1.503(6) .
C26 C27 1.515(8) .
N23 H23 0.8600 .
N23 C42 1.366(6) .
C18 H18A 0.9700 .
C18 H18B 0.9700 .
C18 N1 1.475(8) .
C18 C17 1.474(10) .
N14 H14A 0.9700 .
N14 H14B 0.9700 .
N18 C33 1.348(7) .
N28 H28A 0.9700 .
N28 H28B 0.9700 .
N28 C52 1.495(6) .
N7 H7A 0.9700 .
N7 H7B 0.9700 .
N7 C11 1.494(7) .
N7 C12 1.484(7) .
C15 C16 1.509(8) .
C31 C30 1.494(8) .
C21 H21A 0.9700 .
C21 H21B 0.9700 .
C21 C22 1.500(7) .
C24 C23 1.378(7) .
N12 C22 1.318(6) .
C28 H28C 0.9700 .
C28 H28D 0.9700 .
C28 C29 1.513(9) .
C36 H36A 0.9700 .
C36 H36B 0.9700 .
C36 C35 1.483(11) .
C10 H10C 0.9700 .
C10 H10D 0.9700 .
C10 C11 1.498(8) .
C29 H29A 0.9700 .
C29 H29B 0.9700 .
C52 H52A 0.9700 .
C52 H52B 0.9700 .
C42 C43 1.486(8) .
C42 C41 1.367(8) .
C9 H9A 0.9700 .
C9 H9B 0.9700 .
C9 C8 1.520(8) .
N21 H21C 0.9700 .
N21 H21D 0.9700 .
N21 C39 1.501(7) .
C33 C34 1.479(8) .
N1 C19 1.476(8) .
N1 C1 1.499(10) .
C19 H19C 0.9700 .
C19 H19D 0.9700 .
C19 C20 1.507(9) .
C8 H8A 0.9700 .
C8 H8B 0.9700 .
C16 H16C 0.9700 .
C16 H16D 0.9700 .
N25 H25C 0.9700 .
N25 H25D 0.9700 .
N25 C47 1.514(6) .
N25 C48 1.496(7) .
C13 C12 1.497(8) .
C6 C7 1.491(8) .
C11 H11C 0.9700 .
C11 H11D 0.9700 .
C2 H2A 0.9700 .
C2 H2B 0.9700 .
C2 N2 1.407(10) .
C2 C1 1.628(10) .
C34 H34A 0.9700 .
C34 H34B 0.9700 .
C12 H12A 0.9700 .
C12 H12B 0.9700 .
C20 H20A 0.9700 .
C20 H20B 0.9700 .
C22 C23 1.396(7) .
C4 C3 1.500(10) .
C49 C48 1.497(7) .
C43 H43A 0.9700 .
C43 H43B 0.9700 .
N2 H2C 0.9700 .
N2 H2D 0.9700 .
N2 C3 1.446(11) .
C17 H17A 0.9700 .
C17 H17B 0.9700 .
C27 H27A 0.9700 .
C27 H27B 0.9700 .
C30 H30A 0.9700 .
C30 H30B 0.9700 .
C44 H44A 0.9700 .
C44 H44B 0.9700 .
C44 C45 1.509(8) .
C45 H45A 0.9700 .
C45 H45B 0.9700 .
C23 H23A 0.9300 .
C41 H41 0.9300 .
C41 C40 1.386(8) .
C47 H47A 0.9700 .
C47 H47B 0.9700 .
C47 C46 1.510(7) .
C39 H39A 0.9700 .
C39 H39B 0.9700 .
C39 C40 1.492(8) .
C7 H7C 0.9700 .
C7 H7D 0.9700 .
C48 H48A 0.9700 .
C48 H48B 0.9700 .
C46 H46A 0.9700 .
C46 H46B 0.9700 .
C35 H35A 0.9700 .
C35 H35B 0.9700 .
C3 H3A 0.9700 .
C3 H3B 0.9700 .
C1 H1A 0.9700 .
C1 H1B 0.9700 .
O19 H19E 0.871(15) .
O19 H19F 0.774(14) .

loop_
_geom_hbond_atom_site_label_D
_geom_hbond_atom_site_label_H
_geom_hbond_atom_site_label_A
_geom_hbond_distance_DH
_geom_hbond_distance_HA
_geom_hbond_distance_DA
_geom_hbond_angle_DHA
_geom_hbond_site_symmetry_A
O3 H3C Cl5 0.85 2.81 3.333(3) 121.1 .
O3 H3C Cl7 0.85 2.66 3.429(3) 150.1 .
O3 H3D Cl11 0.85 2.35 3.168(3) 162.7 .
O5 H5C Cl11 0.81 2.47 3.273(4) 170.6 .
O5 H5D Cl20 0.84 2.25 2.969(10) 143.8 .
O5 H5D O24 0.84 2.02 2.685(12) 134.6 .
O1 H1C Cl10 0.85 2.36 3.189(4) 165.8 .
O1 H1D O15 0.85 2.10 2.954(11) 177.9 .
O2 H2E Cl7 0.84(2) 2.57(4) 3.339(4) 154(7) .
O2 H2F Cl10 0.82(2) 2.44(4) 3.184(4) 151(7) .
N27 H27 Cl6 0.86 2.51 3.015(4) 118.1 .
N27 H27 Cl12 0.86 2.61 3.352(4) 145.8 .
O27 H27C Cl5 0.85 2.50 3.259(5) 149.4 .
O27 H27C Cl7 0.85 2.80 3.336(5) 122.5 .
O27 H27D O9 0.85 2.13 2.905(13) 152.1 .
N16 H16A O3 0.97 2.18 2.954(5) 136.3 .
N16 H16A O27 0.97 2.12 2.828(7) 128.7 .
N16 H16B O4 0.97 1.89 2.805(6) 155.6 .
O4 H4A Cl11 0.85 2.32 3.116(5) 157.4 .
O4 H4B Cl16 0.85 2.79 3.287(5) 118.9 2_656
O4 H4B N23 0.85 2.49 3.135(6) 133.8 .
N13 H13 Cl12 0.86 2.58 3.333(4) 146.4 .
N13 H13 Cl8 0.86 2.51 3.068(4) 123.1 .
N10 H10A O31 0.97 2.05 2.832(9) 136.8 .
N10 H10A O2 0.97 2.32 2.966(6) 123.0 .
N10 H10B O1 0.97 1.85 2.805(6) 169.5 .
N9 H9 Cl5 0.86 2.54 3.029(5) 116.7 .
N9 H9 O31 0.86 2.25 2.938(10) 137.2 .
N5 H5A Cl17 0.97 2.10 3.030(5) 160.9 .
N5 H5B Cl10 0.97 2.38 3.208(4) 143.5 .
N5 H5B Cl13 0.97 2.67 3.319(6) 124.6 .
N19 H19A Cl1 0.97 2.26 3.194(5) 161.0 2_656
N19 H19B Cl11 0.97 2.52 3.340(5) 142.2 .
N19 H19B Cl8 0.97 2.71 3.261(5) 116.3 .
N24 H24A O5 0.97 1.96 2.898(2) 161.8 .
N24 H24B Cl16 0.97 2.19 3.063(4) 149.1 2_656
N24 H24B O4 0.97 2.40 2.969(6) 116.9 .
N17 H17 Cl7 0.86 2.69 3.123(5) 113.0 .
N17 H17 O27 0.86 2.21 2.935(7) 141.3 .
N11 H11A O2 0.97 1.96 2.857(6) 153.5 .
N11 H11B Cl3 0.97 2.31 3.275(5) 176.9 .
N4 H4 Cl17 0.86 2.62 3.377(5) 147.5 .
N4 H4 Cl1 0.86 2.56 3.129(5) 124.1 .
N23 H23 Cl3 0.86 2.55 3.024(4) 115.9 2_656
N14 H14A Cl6 0.97 2.54 3.274(4) 132.4 .
N14 H14A Cl12 0.97 2.40 3.139(4) 132.8 .
N14 H14B Cl10 0.97 2.24 3.183(4) 162.8 .
N28 H28A Cl8 0.97 2.19 3.087(5) 153.6 .
N7 H7A Cl13 0.97 2.24 3.180(5) 163.9 .
N7 H7A Cl18 0.97 2.83 3.369(6) 116.0 3_556
N7 H7B Cl6 0.97 2.58 3.202(5) 121.9 .
N7 H7B Cl10 0.97 2.52 3.322(4) 139.6 .
N21 H21C Cl11 0.97 2.71 3.331(5) 122.0 .
N21 H21C Cl1 0.97 2.41 3.151(5) 133.1 2_656
N21 H21D Cl19 0.97 2.07 3.026(8) 170.2 .
N25 H25C O5 0.97 2.07 2.926(6) 146.6 .
N25 H25D O3 0.97 1.91 2.844(5) 161.3 .
N2 H2C O20 0.97 2.13 3.096(13) 176.4 .
N2 H2D Cl22 0.97 2.10 3.064(10) 174.0 4_566
O19 H19E Cl12 0.87 2.00 2.800(13) 152.3 .
O19 H19F O10 0.77 1.45 2.202(16) 164.8 2_646

loop_
_geom_torsion_atom_site_label_1
_geom_torsion_atom_site_label_2
_geom_torsion_atom_site_label_3
_geom_torsion_atom_site_label_4
_geom_torsion
_geom_torsion_site_symmetry_1
Cu2 N26 C49 C50 -171.8(3) .
Cu2 N26 C49 C48 9.5(7) .
Cu2 N8 C13 C14 174.1(3) .
Cu2 N8 C13 C12 -6.4(7) .
Cu1 N3 N4 C6 175.4(3) .
Cu1 N3 C4 C5 -175.1(4) .
Cu1 N3 C4 C3 1.4(9) .
Cu1 N22 N23 C42 -175.5(3) 2_656
Cu1 N22 C40 C41 174.7(3) 2_656
Cu1 N22 C40 C39 -8.2(7) 2_656
Cu3 N18 C33 C32 173.2(3) .
Cu3 N18 C33 C34 -7.9(7) .
Cu3 N12 C22 C21 0.7(6) .
Cu3 N12 C22 C23 178.8(3) .
N15 C28 C29 N16 -65.3(7) .
N27 C51 C50 C49 1.0(5) .
N27 C51 C52 N28 -79.3(6) .
N27 N26 C49 C50 1.0(5) .
N27 N26 C49 C48 -177.7(4) .
N6 C10 C11 N7 -61.9(7) .
N6 C9 C8 N5 -63.3(6) .
C37 N20 C54 C53 -72.1(6) .
C37 N20 C36 C35 171.7(5) .
C37 C38 N21 C39 -166.7(6) .
N20 C37 C38 N21 -54.5(9) .
N20 C54 C53 N28 -61.0(7) .
N20 C36 C35 N19 -59.0(7) .
C5 C6 C7 N5 121.0(6) .
C5 C4 C3 N2 -65.0(10) .
C51 N27 N26 Cu2 173.4(3) .
C51 N27 N26 C49 -0.3(5) .
C51 C50 C49 N26 -1.3(5) .
C51 C50 C49 C48 177.4(4) .
N13 C24 C23 C22 0.1(5) .
N13 N12 C22 C21 -178.4(4) .
N13 N12 C22 C23 -0.3(5) .
C32 C31 C30 N16 104.0(7) .
C32 C33 C34 N19 -66.3(7) .
N9 N8 C13 C14 -0.3(5) .
N9 N8 C13 C12 179.3(4) .
N9 C15 C16 N10 -80.2(7) .
N26 N27 C51 C50 -0.5(5) .
N26 N27 C51 C52 -175.6(4) .
N26 C49 C48 N25 104.6(5) .
C25 C24 C23 C22 179.8(5) .
N8 N9 C15 C14 -1.4(5) .
N8 N9 C15 C16 178.2(4) .
N8 C13 C12 N7 105.9(5) .
C50 C51 C52 N28 106.8(6) .
C50 C49 C48 N25 -74.0(6) .
N24 C44 C45 N15 -62.2(6) .
C54 N20 C36 C35 -70.7(6) .
C54 C53 N28 C52 177.7(5) .
N17 N18 C33 C32 -0.5(5) .
N17 N18 C33 C34 178.4(4) .
N17 C31 C30 N16 -73.9(7) .
N3 N4 C6 C5 -0.1(6) .
N3 N4 C6 C7 -173.6(5) .
N3 C4 C3 N2 119.3(7) .
N11 C21 C22 N12 143.0(4) .
N11 C21 C22 C23 -34.6(7) .
N4 N3 C4 C5 -1.2(6) .
N4 N3 C4 C3 175.3(6) .
N4 C6 C7 N5 -67.0(7) .
C14 C15 C16 N10 99.3(7) .
C14 C13 C12 N7 -74.6(7) .
C38 C37 N20 C54 171.0(6) .
C38 C37 N20 C36 -69.6(7) .
C38 N21 C39 C40 -166.0(5) .
C53 N28 C52 C51 174.0(4) .
N22 N23 C42 C43 -180.0(4) .
N22 N23 C42 C41 0.1(5) .
N23 N22 C40 C41 -0.4(5) .
N23 N22 C40 C39 176.7(4) .
N23 C42 C43 N24 -82.5(5) .
N23 C42 C41 C40 -0.3(5) .
C18 N1 C19 C20 -77.9(6) .
C18 N1 C1 C2 162.1(6) .
N14 C25 C24 N13 -74.0(6) .
N14 C25 C24 C23 106.4(6) .
N14 C26 C27 N6 -70.5(5) .
N18 N17 C31 C32 -1.2(6) .
N18 N17 C31 C30 177.1(4) .
N18 C33 C34 N19 115.0(5) .
C15 N9 N8 Cu2 -174.1(3) .
C15 N9 N8 C13 1.0(5) .
C15 C14 C13 N8 -0.6(6) .
C15 C14 C13 C12 179.9(5) .
C31 C32 C33 N18 -0.2(6) .
C31 C32 C33 C34 -179.1(5) .
C31 N17 N18 Cu3 -173.3(3) .
C31 N17 N18 C33 1.1(6) .
C21 N11 C20 C19 -171.7(5) .
C21 C22 C23 C24 177.9(5) .
C24 N13 N12 Cu3 -178.8(3) .
C24 N13 N12 C22 0.4(5) .
C24 C25 N14 C26 174.2(4) .
N12 N13 C24 C25 179.9(4) .
N12 N13 C24 C23 -0.3(5) .
N12 C22 C23 C24 0.1(5) .
C28 N15 C45 C44 162.8(5) .
C28 N15 C46 C47 -68.2(6) .
C36 N20 C54 C53 169.6(5) .
C10 N6 C9 C8 -78.0(5) .
C10 N6 C27 C26 167.8(4) .
C29 N16 C30 C31 168.8(5) .
C52 C51 C50 C49 175.7(5) .
C42 C41 C40 N22 0.4(5) .
C42 C41 C40 C39 -176.5(4) .
C9 N6 C10 C11 168.3(5) .
C9 N6 C27 C26 -73.8(5) .
N21 C39 C40 N22 103.8(6) .
N21 C39 C40 C41 -79.7(7) .
C33 C32 C31 N17 0.9(6) .
C33 C32 C31 C30 -177.3(5) .
N1 C18 C17 N10 -53.2(8) .
N1 C19 C20 N11 -64.2(6) .
C19 N1 C1 C2 -73.3(7) .
C8 N5 C7 C6 -179.6(5) .
C16 N10 C17 C18 -166.4(6) .
N25 C47 C46 N15 -56.1(7) .
C13 C14 C15 N9 1.2(5) .
C13 C14 C15 C16 -178.4(5) .
C6 C5 C4 N3 1.1(7) .
C6 C5 C4 C3 -175.0(7) .
C11 N7 C12 C13 -159.6(5) .
C2 N2 C3 C4 -57.4(9) .
C34 N19 C35 C36 -177.6(5) .
C12 N7 C11 C10 -166.1(5) .
C20 N11 C21 C22 -173.7(4) .
C4 C5 C6 N4 -0.6(6) .
C4 C5 C6 C7 172.6(5) .
C4 N3 N4 C6 0.8(6) .
C43 N24 C44 C45 -163.6(4) .
C43 C42 C41 C40 179.8(5) .
N2 C2 C1 N1 -178.0(6) .
C17 N10 C16 C15 -179.1(6) .
C17 C18 N1 C19 167.7(6) .
C17 C18 N1 C1 -67.2(8) .
C27 N6 C10 C11 -72.2(6) .
C27 N6 C9 C8 162.0(4) .
C27 C26 N14 C25 171.9(4) .
C30 N16 C29 C28 -162.6(5) .
C44 N24 C43 C42 -177.0(4) .
C45 N15 C28 C29 -71.0(6) .
C45 N15 C46 C47 173.2(5) .
C41 C42 C43 N24 97.4(6) .
C47 N25 C48 C49 -161.4(4) .
C7 N5 C8 C9 -162.2(5) .
C40 N22 N23 C42 0.2(5) .
C48 N25 C47 C46 -150.4(5) .
C46 N15 C28 C29 172.6(5) .
C46 N15 C45 C44 -78.8(5) .
C35 N19 C34 C33 -167.0(4) .
C1 N1 C19 C20 156.2(6) .
C1 C2 N2 C3 -165.0(7) .

loop_
_smtbx_masks_void_nr
_smtbx_masks_void_average_x
_smtbx_masks_void_average_y
_smtbx_masks_void_average_z
_smtbx_masks_void_volume
_smtbx_masks_void_count_electrons
1 0.105 0.594 0.586 10.4 0.0
2 0.105 0.906 0.086 10.4 0.3
3 0.500 0.000 0.500 322.7 30.6
4 0.500 0.500 1.000 322.7 30.6
5 0.895 0.094 0.914 10.4 0.3
6 0.895 0.406 0.414 10.4 0.6
